data_7156152
loop_
_publ_author_name
'Ivanov, Konstantin L.'
'Bezzubov, Stanislav I.'
'Melnikov, Mikhail Ya'
'Budynina, Ekaterina M.'

_publ_section_title
;
 Donor-acceptor cyclopropanes as ortho-quinone methide equivalents in
 formal (4 + 2)-cycloaddition to alkenes.
;
_journal_issue 21
_journal_name_full 'Organic &amp; biomolecular chemistry'
_journal_page_first 3897
_journal_page_last 3909
_journal_paper_doi 10.1039/c8ob00377g
_journal_volume 16
_journal_year 2018
_chemical_formula_moiety 'C15 H17 Cl O6'
_chemical_formula_sum 'C15 H17 Cl O6'
_chemical_formula_weight 328.73
_chemical_melting_point_gt 350
_chemical_melting_point_lt 351
_chemical_name_systematic
;
Dimethyl 2-[5-chloro-2-(methoxymethoxy)phenyl]cyclopropane-1,1-dicarboxylate
;
_space_group_crystal_system monoclinic
_space_group_IT_number 14
_space_group_name_Hall '-P 2ybc'
_space_group_name_H-M_alt 'P 1 21/c 1'
_symmetry_space_group_name_Hall '-P 2ybc'
_symmetry_space_group_name_H-M 'P 1 21/c 1'
_atom_sites_solution_hydrogens geom
_audit_creation_method SHELXL-2014/7
_audit_update_record
;
2018-01-20 deposited with the CCDC.
2018-03-13 downloaded from the CCDC.
;
_cell_angle_alpha 90
_cell_angle_beta 90.48(3)
_cell_angle_gamma 90
_cell_formula_units_Z 4
_cell_length_a 8.835(2)
_cell_length_b 6.916(2)
_cell_length_c 24.341(10)
_cell_measurement_reflns_used 25
_cell_measurement_temperature 150(2)
_cell_measurement_theta_max 12.89
_cell_measurement_theta_min 12.38
_cell_volume 1487.3(8)
_computing_cell_refinement 'Enraf-Nonius CAD4 Software package'
_computing_data_collection 'Enraf-Nonius CAD4 Software package'
_computing_data_reduction 'XCAD4PC (Harms, 1997)'
_computing_molecular_graphics 'SHELXTL (Sheldrick, 2008)'
_computing_publication_material 'SHELXTL (Sheldrick, 2008)'
_computing_structure_refinement 'SHELXL-2014/7 (Sheldrick, 2014)'
_computing_structure_solution 'SHELXTL (Sheldrick, 2008)'
_diffrn_ambient_temperature 150(2)
_diffrn_measured_fraction_theta_full 1.000
_diffrn_measured_fraction_theta_max 0.999
_diffrn_measurement_device_type 'Enraf-Nonius CAD4'
_diffrn_measurement_method \w
_diffrn_radiation_monochromator graphite
_diffrn_radiation_type MoK\a
_diffrn_radiation_wavelength 0.71073
_diffrn_reflns_av_R_equivalents 0.0
_diffrn_reflns_av_unetI/netI 0.0191
_diffrn_reflns_Laue_measured_fraction_full 1.000
_diffrn_reflns_Laue_measured_fraction_max 0.999
_diffrn_reflns_limit_h_max 10
_diffrn_reflns_limit_h_min -10
_diffrn_reflns_limit_k_max 8
_diffrn_reflns_limit_k_min -2
_diffrn_reflns_limit_l_max 30
_diffrn_reflns_limit_l_min -2
_diffrn_reflns_number 2916
_diffrn_reflns_point_group_measured_fraction_full 1.000
_diffrn_reflns_point_group_measured_fraction_max 0.999
_diffrn_reflns_theta_full 25.242
_diffrn_reflns_theta_max 25.977
_diffrn_reflns_theta_min 2.305
_diffrn_source 'fine-focus sealed tube'
_diffrn_standards_decay_% 0
_diffrn_standards_interval_time 120
_diffrn_standards_number 2
_exptl_absorpt_coefficient_mu 0.284
_exptl_absorpt_correction_type psi-scan
_exptl_absorpt_process_details 'SHELXTL (Bruker, 2008)'
_exptl_crystal_colour colorless
_exptl_crystal_density_diffrn 1.468
_exptl_crystal_description block
_exptl_crystal_F_000 688
_exptl_crystal_recrystallization_method 'Re-crystallisation from solvent: dichloromethane'
_exptl_crystal_size_max 0.500
_exptl_crystal_size_mid 0.350
_exptl_crystal_size_min 0.200
_exptl_transmission_factor_max 0.945
_exptl_transmission_factor_min 0.871
_refine_diff_density_max 0.396
_refine_diff_density_min -0.197
_refine_diff_density_rms 0.048
_refine_ls_extinction_method none
_refine_ls_goodness_of_fit_ref 1.040
_refine_ls_hydrogen_treatment constr
_refine_ls_matrix_type full
_refine_ls_number_parameters 202
_refine_ls_number_reflns 2916
_refine_ls_number_restraints 0
_refine_ls_restrained_S_all 1.040
_refine_ls_R_factor_all 0.0447
_refine_ls_R_factor_gt 0.0314
_refine_ls_shift/su_max 0.002
_refine_ls_shift/su_mean 0.000
_refine_ls_structure_factor_coef Fsqd
_refine_ls_weighting_details 'w=1/[\s^2^(Fo^2^)+(0.0485P)^2^+0.6233P] where P=(Fo^2^+2Fc^2^)/3'
_refine_ls_weighting_scheme calc
_refine_ls_wR_factor_gt 0.0821
_refine_ls_wR_factor_ref 0.0886
_reflns_Friedel_coverage 0.000
_reflns_number_gt 2382
_reflns_number_total 2916
_reflns_threshold_expression 'I > 2\s(I)'
_cod_data_source_file c8ob00377g2.cif
_cod_data_source_block S2b
_cod_depositor_comments 'Adding full bibliography for 7156149--7156154.cif.'
_cod_database_code 7156152
_shelx_shelxl_version_number 2014/7
_shelx_space_group_comment
;
The symmetry employed for this shelxl refinement is uniquely defined
by the following loop, which should always be used as a source of
symmetry information in preference to the above space-group names.
They are only intended as comments.
;
_shelx_estimated_absorpt_t_min 0.871
_shelx_estimated_absorpt_t_max 0.945

loop_
_space_group_symop_operation_xyz
'x, y, z'
'-x, y+1/2, -z+1/2'
'-x, -y, -z'
'x, -y-1/2, z-1/2'

loop_
_atom_site_label
_atom_site_type_symbol
_atom_site_fract_x
_atom_site_fract_y
_atom_site_fract_z
_atom_site_U_iso_or_equiv
_atom_site_adp_type
_atom_site_occupancy
_atom_site_site_symmetry_order
_atom_site_calc_flag
_atom_site_refinement_flags_posn
_atom_site_refinement_flags_adp
Cl1 Cl 0.15341(5) 0.40120(6) 0.61173(2) 0.03035(13) Uani 1 1 d . .
O1 O 0.39896(13) 0.57316(16) 0.42474(4) 0.0278(3) Uani 1 1 d . .
O2 O 0.33987(12) 0.47196(16) 0.33972(4) 0.0248(3) Uani 1 1 d . .
O3 O 0.61262(13) 0.27488(18) 0.30919(5) 0.0312(3) Uani 1 1 d . .
O4 O 0.55255(13) -0.01395(17) 0.34441(4) 0.0264(3) Uani 1 1 d . .
O5 O 0.13353(11) 0.08393(16) 0.38817(4) 0.0233(2) Uani 1 1 d . .
O6 O 0.02944(12) -0.00618(16) 0.30661(4) 0.0254(3) Uani 1 1 d . .
C1 C 0.48129(16) 0.2609(2) 0.39459(6) 0.0186(3) Uani 1 1 d . .
C2 C 0.55758(16) 0.2160(2) 0.44951(6) 0.0211(3) Uani 1 1 d . .
H2A H 0.6486 0.1325 0.4491 0.025 Uiso 1 1 calc R U
H2B H 0.5597 0.3196 0.4776 0.025 Uiso 1 1 calc R U
C3 C 0.40920(15) 0.1242(2) 0.43688(6) 0.0183(3) Uani 1 1 d . .
H3A H 0.4146 -0.0162 0.4273 0.022 Uiso 1 1 calc R U
C4 C 0.40638(15) 0.4539(2) 0.38878(6) 0.0186(3) Uani 1 1 d . .
C5 C 0.25398(18) 0.6483(2) 0.33070(7) 0.0278(4) Uani 1 1 d . .
H5A H 0.2299 0.6614 0.2915 0.042 Uiso 1 1 calc R U
H5B H 0.3141 0.7597 0.3428 0.042 Uiso 1 1 calc R U
H5C H 0.1599 0.6428 0.3517 0.042 Uiso 1 1 calc R U
C6 C 0.55403(15) 0.1795(2) 0.34440(6) 0.0202(3) Uani 1 1 d . .
C7 C 0.62038(19) -0.1060(3) 0.29721(7) 0.0299(4) Uani 1 1 d . .
H7A H 0.6152 -0.2467 0.3014 0.045 Uiso 1 1 calc R U
H7B H 0.7265 -0.0660 0.2944 0.045 Uiso 1 1 calc R U
H7C H 0.5654 -0.0675 0.2638 0.045 Uiso 1 1 calc R U
C8 C 0.26874(16) 0.1833(2) 0.46617(6) 0.0175(3) Uani 1 1 d . .
C9 C 0.12839(16) 0.1610(2) 0.43984(6) 0.0183(3) Uani 1 1 d . .
C10 C -0.00407(17) 0.2131(2) 0.46658(6) 0.0216(3) Uani 1 1 d . .
H10A H -0.0989 0.1997 0.4483 0.026 Uiso 1 1 calc R U
C11 C 0.00177(17) 0.2845(2) 0.51972(6) 0.0228(3) Uani 1 1 d . .
H11A H -0.0886 0.3185 0.5383 0.027 Uiso 1 1 calc R U
C12 C 0.14065(17) 0.3056(2) 0.54530(6) 0.0212(3) Uani 1 1 d . .
C13 C 0.27393(16) 0.2559(2) 0.51917(6) 0.0199(3) Uani 1 1 d . .
H13A H 0.3684 0.2715 0.5375 0.024 Uiso 1 1 calc R U
C14 C -0.00193(17) 0.0840(2) 0.35561(6) 0.0239(3) Uani 1 1 d . .
H14A H -0.0834 0.0140 0.3750 0.029 Uiso 1 1 calc R U
H14B H -0.0360 0.2183 0.3488 0.029 Uiso 1 1 calc R U
C15 C 0.1258(2) 0.1032(3) 0.27150(7) 0.0362(4) Uani 1 1 d . .
H15A H 0.1485 0.0275 0.2385 0.054 Uiso 1 1 calc R U
H15B H 0.2203 0.1338 0.2910 0.054 Uiso 1 1 calc R U
H15C H 0.0748 0.2235 0.2608 0.054 Uiso 1 1 calc R U

loop_
_atom_site_aniso_label
_atom_site_aniso_U_11
_atom_site_aniso_U_22
_atom_site_aniso_U_33
_atom_site_aniso_U_23
_atom_site_aniso_U_13
_atom_site_aniso_U_12
Cl1 0.0387(2) 0.0319(2) 0.0204(2) -0.00403(16) 0.00348(15) 0.00692(18)
O1 0.0349(6) 0.0228(6) 0.0256(6) -0.0047(5) -0.0026(5) 0.0016(5)
O2 0.0297(6) 0.0226(6) 0.0221(5) -0.0017(5) -0.0058(4) 0.0083(5)
O3 0.0333(6) 0.0329(7) 0.0275(6) 0.0041(5) 0.0109(5) 0.0018(5)
O4 0.0306(6) 0.0235(6) 0.0252(5) -0.0036(5) 0.0082(5) 0.0027(5)
O5 0.0176(5) 0.0303(6) 0.0219(5) -0.0050(5) -0.0033(4) 0.0024(5)
O6 0.0276(6) 0.0244(6) 0.0242(5) -0.0021(5) -0.0026(4) -0.0050(5)
C1 0.0160(6) 0.0214(8) 0.0182(7) 0.0005(6) -0.0001(5) -0.0002(6)
C2 0.0161(7) 0.0274(8) 0.0198(7) 0.0013(6) -0.0021(5) 0.0020(6)
C3 0.0166(7) 0.0200(7) 0.0182(7) 0.0023(6) 0.0003(5) 0.0015(6)
C4 0.0158(7) 0.0207(7) 0.0194(7) 0.0014(6) 0.0016(5) -0.0033(6)
C5 0.0304(8) 0.0234(8) 0.0295(8) 0.0021(7) -0.0023(7) 0.0095(7)
C6 0.0141(7) 0.0259(8) 0.0205(7) 0.0000(6) -0.0014(5) 0.0014(6)
C7 0.0310(8) 0.0345(10) 0.0242(8) -0.0085(7) 0.0042(7) 0.0059(7)
C8 0.0164(7) 0.0158(7) 0.0202(7) 0.0032(6) 0.0022(5) 0.0000(5)
C9 0.0201(7) 0.0147(7) 0.0200(7) 0.0014(6) 0.0014(5) -0.0004(6)
C10 0.0165(7) 0.0192(7) 0.0293(8) 0.0013(6) 0.0008(6) -0.0005(6)
C11 0.0216(7) 0.0187(8) 0.0281(8) 0.0029(6) 0.0077(6) 0.0024(6)
C12 0.0274(8) 0.0175(7) 0.0188(7) 0.0010(6) 0.0038(6) 0.0012(6)
C13 0.0207(7) 0.0174(7) 0.0216(7) 0.0026(6) -0.0005(6) 0.0005(6)
C14 0.0183(7) 0.0251(8) 0.0281(8) -0.0031(7) -0.0062(6) -0.0004(6)
C15 0.0412(10) 0.0385(11) 0.0290(9) 0.0065(8) -0.0005(7) -0.0080(8)

loop_
_atom_type_symbol
_atom_type_description
_atom_type_scat_dispersion_real
_atom_type_scat_dispersion_imag
_atom_type_scat_source
C C 0.0033 0.0016 'International Tables Vol C Tables 4.2.6.8 and 6.1.1.4'
H H 0.0000 0.0000 'International Tables Vol C Tables 4.2.6.8 and 6.1.1.4'
O O 0.0106 0.0060 'International Tables Vol C Tables 4.2.6.8 and 6.1.1.4'
Cl Cl 0.1484 0.1585 'International Tables Vol C Tables 4.2.6.8 and 6.1.1.4'

loop_
_geom_angle_atom_site_label_1
_geom_angle_atom_site_label_2
_geom_angle_atom_site_label_3
_geom_angle
C4 O2 C5 116.10(12)
C6 O4 C7 115.81(13)
C9 O5 C14 118.41(11)
C14 O6 C15 113.83(13)
C6 C1 C4 116.83(12)
C6 C1 C2 116.74(12)
C4 C1 C2 117.19(13)
C6 C1 C3 119.87(13)
C4 C1 C3 115.23(12)
C2 C1 C3 58.05(9)
C3 C2 C1 61.51(9)
C3 C2 H2A 117.6
C1 C2 H2A 117.6
C3 C2 H2B 117.6
C1 C2 H2B 117.6
H2A C2 H2B 114.7
C2 C3 C8 121.28(13)
C2 C3 C1 60.45(9)
C8 C3 C1 120.06(12)
C2 C3 H3A 114.8
C8 C3 H3A 114.8
C1 C3 H3A 114.8
O1 C4 O2 124.12(14)
O1 C4 C1 124.66(13)
O2 C4 C1 111.07(12)
O2 C5 H5A 109.5
O2 C5 H5B 109.5
H5A C5 H5B 109.5
O2 C5 H5C 109.5
H5A C5 H5C 109.5
H5B C5 H5C 109.5
O3 C6 O4 123.57(14)
O3 C6 C1 124.52(15)
O4 C6 C1 111.84(13)
O4 C7 H7A 109.5
O4 C7 H7B 109.5
H7A C7 H7B 109.5
O4 C7 H7C 109.5
H7A C7 H7C 109.5
H7B C7 H7C 109.5
C13 C8 C9 119.27(13)
C13 C8 C3 121.52(13)
C9 C8 C3 119.20(13)
O5 C9 C10 124.47(14)
O5 C9 C8 115.35(12)
C10 C9 C8 120.18(14)
C11 C10 C9 120.29(14)
C11 C10 H10A 119.9
C9 C10 H10A 119.9
C12 C11 C10 119.03(14)
C12 C11 H11A 120.5
C10 C11 H11A 120.5
C11 C12 C13 121.51(14)
C11 C12 Cl1 120.48(12)
C13 C12 Cl1 117.99(12)
C8 C13 C12 119.72(14)
C8 C13 H13A 120.1
C12 C13 H13A 120.1
O6 C14 O5 107.86(12)
O6 C14 H14A 110.1
O5 C14 H14A 110.1
O6 C14 H14B 110.1
O5 C14 H14B 110.1
H14A C14 H14B 108.4
O6 C15 H15A 109.5
O6 C15 H15B 109.5
H15A C15 H15B 109.5
O6 C15 H15C 109.5
H15A C15 H15C 109.5
H15B C15 H15C 109.5

loop_
_geom_bond_atom_site_label_1
_geom_bond_atom_site_label_2
_geom_bond_distance
Cl1 C12 1.7497(16)
O1 C4 1.2046(18)
O2 C4 1.3325(18)
O2 C5 1.4520(19)
O3 C6 1.2021(19)
O4 C6 1.338(2)
O4 C7 1.4478(19)
O5 C9 1.3671(18)
O5 C14 1.4298(18)
O6 C14 1.3761(19)
O6 C15 1.428(2)
C1 C6 1.495(2)
C1 C4 1.496(2)
C1 C2 1.524(2)
C1 C3 1.540(2)
C2 C3 1.487(2)
C2 H2A 0.9900
C2 H2B 0.9900
C3 C8 1.4934(19)
C3 H3A 1.0000
C5 H5A 0.9800
C5 H5B 0.9800
C5 H5C 0.9800
C7 H7A 0.9800
C7 H7B 0.9800
C7 H7C 0.9800
C8 C13 1.385(2)
C8 C9 1.400(2)
C9 C10 1.391(2)
C10 C11 1.385(2)
C10 H10A 0.9500
C11 C12 1.379(2)
C11 H11A 0.9500
C12 C13 1.386(2)
C13 H13A 0.9500
C14 H14A 0.9900
C14 H14B 0.9900
C15 H15A 0.9800
C15 H15B 0.9800
C15 H15C 0.9800
